data_4506348
loop_
_publ_author_name
'Lu, Wen-Guan'
'Zhong, Di-Chang'
'Jiang, Long'
'Lu, Tong-Bu'

_publ_section_title
;
 Lanthanide Coordination Polymers Constructed from
 Imidazole-4,5-Dicarboxylate and Sulfate: Syntheses, Structural Diversity,
 and Photoluminescent Properties
;
_journal_issue 7
_journal_name_full 'Crystal Growth &amp; Design'
_journal_page_first 3675
_journal_paper_doi 10.1021/cg300476e
_journal_volume 12
_journal_year 2012
_chemical_formula_sum 'C10 H16 N4 O18 S Tb2'
_chemical_formula_weight 830.17
_chemical_name_systematic
; 
 ? 
;
_space_group_IT_number 14
_symmetry_cell_setting monoclinic
_symmetry_space_group_name_Hall '-P 2ybc'
_symmetry_space_group_name_H-M 'P 1 21/c 1'
_atom_sites_solution_hydrogens geom
_atom_sites_solution_primary direct
_atom_sites_solution_secondary difmap
_audit_creation_method SHELXL-97
_cell_angle_alpha 90.00
_cell_angle_beta 93.347(4)
_cell_angle_gamma 90.00
_cell_formula_units_Z 4
_cell_length_a 6.4504(3)
_cell_length_b 21.3003(8)
_cell_length_c 14.1455(5)
_cell_measurement_reflns_used 342
_cell_measurement_temperature 293(2)
_cell_measurement_theta_max 27.04
_cell_measurement_theta_min 3.20
_cell_volume 1940.21(13)
_computing_cell_refinement 'Bruker FRAMBO'
_computing_data_collection 'Bruker FRAMBO'
_computing_data_reduction 'Bruker SAINT'
_computing_molecular_graphics 'Bruker SHELXTL'
_computing_publication_material 'Bruker SHELXTL'
_computing_structure_refinement 'SHELXL-97 (Sheldrick, 1997)'
_computing_structure_solution 'SHELXS-97 (Sheldrick, 1990)'
_diffrn_ambient_temperature 293(2)
_diffrn_measured_fraction_theta_full 0.971
_diffrn_measured_fraction_theta_max 0.971
_diffrn_measurement_device_type 'multiwire proportional'
_diffrn_measurement_method 'phi and omega scans'
_diffrn_radiation_monochromator graphite
_diffrn_radiation_source 'fine-focus sealed tube'
_diffrn_radiation_type MoK\a
_diffrn_radiation_wavelength 0.71073
_diffrn_reflns_av_R_equivalents 0.0533
_diffrn_reflns_av_sigmaI/netI 0.0845
_diffrn_reflns_limit_h_max 5
_diffrn_reflns_limit_h_min -8
_diffrn_reflns_limit_k_max 26
_diffrn_reflns_limit_k_min -26
_diffrn_reflns_limit_l_max 17
_diffrn_reflns_limit_l_min -18
_diffrn_reflns_number 7747
_diffrn_reflns_theta_full 27.00
_diffrn_reflns_theta_max 27.00
_diffrn_reflns_theta_min 3.31
_diffrn_standards_decay_% 0
_diffrn_standards_interval_count 0
_diffrn_standards_number 0
_exptl_absorpt_coefficient_mu 7.447
_exptl_absorpt_correction_T_max 0.5872
_exptl_absorpt_correction_T_min 0.4220
_exptl_absorpt_correction_type multi-scan
_exptl_absorpt_process_details SADABS
_exptl_crystal_colour colorless
_exptl_crystal_density_diffrn 2.842
_exptl_crystal_density_method 'not measured'
_exptl_crystal_description block
_exptl_crystal_F_000 1576
_exptl_crystal_size_max 0.14
_exptl_crystal_size_mid 0.10
_exptl_crystal_size_min 0.08
_refine_diff_density_max 1.480
_refine_diff_density_min -1.440
_refine_diff_density_rms 0.303
_refine_ls_extinction_method none
_refine_ls_goodness_of_fit_ref 1.039
_refine_ls_hydrogen_treatment mixed
_refine_ls_matrix_type full
_refine_ls_number_parameters 352
_refine_ls_number_reflns 4123
_refine_ls_number_restraints 18
_refine_ls_restrained_S_all 1.036
_refine_ls_R_factor_all 0.0609
_refine_ls_R_factor_gt 0.0444
_refine_ls_shift/su_max 0.001
_refine_ls_shift/su_mean 0.000
_refine_ls_structure_factor_coef Fsqd
_refine_ls_weighting_details 'calc w=1/[\s^2^(Fo^2^)+(0.0303P)^2^+0.0000P] where P=(Fo^2^+2Fc^2^)/3'
_refine_ls_weighting_scheme calc
_refine_ls_wR_factor_gt 0.0852
_refine_ls_wR_factor_ref 0.0965
_reflns_number_gt 3338
_reflns_number_total 4123
_reflns_threshold_expression >2sigma(I)
_cod_data_source_file cg300476e_si_004.cif
_cod_data_source_block 0707_4
_cod_depositor_comments
;
The following automatic conversions were performed:

'_symmetry_cell_setting' value 'Monoclinic' changed to 'monoclinic'
according to /home/saulius/struct/CIF-dictionaries/cif_core.dic
dictionary named 'cif_core.dic' version 2.4.1 from 2010-06-29.

Automatic conversion script
Id: cif_fix_values 1891 2012-01-12 08:04:46Z andrius 
;
_cod_original_sg_symbol_H-M P2(1)/c
_cod_database_code 4506348

loop_
_symmetry_equiv_pos_as_xyz
'x, y, z'
'-x, y+1/2, -z+1/2'
'-x, -y, -z'
'x, -y-1/2, z-1/2'

loop_
_atom_site_label
_atom_site_type_symbol
_atom_site_fract_x
_atom_site_fract_y
_atom_site_fract_z
_atom_site_U_iso_or_equiv
_atom_site_adp_type
_atom_site_occupancy
_atom_site_symmetry_multiplicity
_atom_site_calc_flag
_atom_site_refinement_flags
Tb1 Tb 0.72338(6) 0.611022(17) 0.59907(2) 0.01243(12) Uani 1 1 d .
Tb2 Tb 0.74866(6) 0.375631(17) 0.82967(2) 0.01337(12) Uani 1 1 d .
S1 S 0.4942(3) 0.45996(9) 0.62249(12) 0.0152(4) Uani 1 1 d .
O8 O 0.5257(10) 0.6002(3) 0.9002(4) 0.0327(16) Uani 1 1 d .
O7 O 0.5951(9) 0.5999(2) 0.7480(4) 0.0196(13) Uani 1 1 d .
O12 O 0.4712(9) 0.4159(2) 0.5424(3) 0.0229(13) Uani 1 1 d .
O9 O 0.6787(9) 0.4999(3) 0.6110(4) 0.0263(14) Uani 1 1 d .
O11 O 0.3082(10) 0.4984(3) 0.6264(4) 0.0352(16) Uani 1 1 d .
N4 N 0.4154(10) 0.7239(3) 0.8963(4) 0.0157(14) Uani 1 1 d .
H4 H 0.4272 0.7090 0.9528 0.019 Uiso 1 1 calc R
O10 O 0.5260(10) 0.4241(3) 0.7106(4) 0.0308(15) Uani 1 1 d .
C10 C 0.5297(12) 0.6256(4) 0.8212(6) 0.0176(18) Uani 1 1 d .
C8 C 0.3615(12) 0.7828(4) 0.8737(5) 0.0163(17) Uani 1 1 d .
H8 H 0.3329 0.8140 0.9171 0.020 Uiso 1 1 calc R
C9 C 0.4492(12) 0.6906(4) 0.8151(5) 0.0144(17) Uani 1 1 d .
O6 O 0.4417(9) 0.6790(3) 0.5963(3) 0.0202(13) Uani 1 1 d .
N3 N 0.3547(10) 0.7903(3) 0.7809(4) 0.0145(14) Uani 1 1 d .
O5W O 0.4347(11) 0.3937(3) 0.9026(4) 0.0363(17) Uani 1 1 d D
O4W O 0.7717(11) 0.4868(3) 0.8712(5) 0.0383(17) Uani 1 1 d D
C6 C 0.4103(12) 0.7299(3) 0.6388(5) 0.0118(16) Uani 1 1 d .
C7 C 0.4076(11) 0.7337(4) 0.7432(5) 0.0122(16) Uani 1 1 d .
O1 O 0.8649(9) 0.7059(3) 0.6759(3) 0.0199(13) Uani 1 1 d .
O5 O 0.3680(9) 0.7809(3) 0.5957(3) 0.0191(13) Uani 1 1 d .
O4 O 1.0226(10) 0.8820(3) 0.3704(4) 0.0288(15) Uani 1 1 d .
N2 N 0.8954(10) 0.7600(3) 0.3741(4) 0.0148(14) Uani 1 1 d .
H2 H 0.9072 0.7742 0.3178 0.018 Uiso 1 1 calc R
C5 C 1.0200(11) 0.8577(4) 0.4507(5) 0.0136(16) Uani 1 1 d .
N1 N 0.8311(10) 0.6956(3) 0.4890(4) 0.0160(15) Uani 1 1 d .
C2 C 0.8972(11) 0.7522(4) 0.5279(5) 0.0135(16) Uani 1 1 d .
C1 C 0.9098(12) 0.7568(4) 0.6331(5) 0.0146(17) Uani 1 1 d .
C4 C 0.9379(11) 0.7929(4) 0.4564(5) 0.0128(16) Uani 1 1 d .
C3 C 0.8328(13) 0.7025(4) 0.3961(5) 0.0186(18) Uani 1 1 d .
H3 H 0.7953 0.6715 0.3521 0.022 Uiso 1 1 calc R
O2 O 0.9623(8) 0.8056(2) 0.6752(3) 0.0158(12) Uani 1 1 d .
O1W O 0.9943(11) 0.5695(3) 0.5008(4) 0.0371(17) Uani 1 1 d D
O3 O 1.0891(10) 0.8848(2) 0.5262(4) 0.0253(14) Uani 1 1 d .
O2W O 1.0207(10) 0.5789(4) 0.6950(4) 0.0364(17) Uani 1 1 d D
O3W O 0.9920(12) 0.4242(4) 0.7291(6) 0.053(2) Uani 1 1 d D
O6W O 0.2378(15) 0.5015(3) 0.9227(6) 0.062(2) Uani 1 1 d D
H6A H 0.204(19) 0.494(5) 0.864(2) 0.092 Uiso 1 1 d D
H5A H 0.44(2) 0.387(5) 0.9628(16) 0.092 Uiso 1 1 d D
H1A H 0.962(16) 0.552(5) 0.447(5) 0.092 Uiso 1 1 d D
H6B H 0.312(18) 0.535(4) 0.925(7) 0.092 Uiso 1 1 d D
H5B H 0.39(2) 0.432(2) 0.893(7) 0.092 Uiso 1 1 d D
H3A H 1.115(8) 0.418(5) 0.754(9) 0.092 Uiso 1 1 d D
H1B H 1.111(11) 0.554(6) 0.522(7) 0.092 Uiso 1 1 d D
H4A H 0.691(16) 0.512(5) 0.839(6) 0.092 Uiso 1 1 d D
H4B H 0.740(18) 0.489(6) 0.929(2) 0.092 Uiso 1 1 d D
H2A H 1.126(11) 0.558(5) 0.678(7) 0.092 Uiso 1 1 d D
H2B H 1.048(16) 0.592(6) 0.752(4) 0.092 Uiso 1 1 d D
H3B H 0.993(17) 0.460(3) 0.700(8) 0.092 Uiso 1 1 d D

loop_
_atom_site_aniso_label
_atom_site_aniso_U_11
_atom_site_aniso_U_22
_atom_site_aniso_U_33
_atom_site_aniso_U_23
_atom_site_aniso_U_13
_atom_site_aniso_U_12
Tb1 0.0162(2) 0.0101(2) 0.0110(2) -0.00064(15) 0.00001(15) 0.00041(15)
Tb2 0.0187(2) 0.0106(2) 0.0107(2) 0.00104(15) 0.00015(15) 0.00094(15)
S1 0.0213(11) 0.0114(9) 0.0124(9) 0.0003(8) -0.0035(8) 0.0008(8)
O8 0.049(4) 0.029(4) 0.021(3) 0.015(3) 0.006(3) 0.015(3)
O7 0.024(3) 0.013(3) 0.023(3) -0.001(2) 0.008(2) 0.007(2)
O12 0.043(4) 0.010(3) 0.015(3) -0.006(2) -0.004(3) 0.001(3)
O9 0.035(4) 0.014(3) 0.030(3) -0.006(3) 0.005(3) -0.007(3)
O11 0.030(4) 0.037(4) 0.037(4) -0.011(3) -0.005(3) 0.012(3)
N4 0.020(4) 0.020(4) 0.006(3) -0.001(3) -0.001(3) -0.002(3)
O10 0.055(5) 0.019(3) 0.017(3) 0.009(3) -0.004(3) -0.004(3)
C10 0.014(4) 0.017(4) 0.022(4) 0.001(4) 0.002(3) -0.004(3)
C8 0.020(5) 0.011(4) 0.018(4) 0.000(3) -0.001(3) 0.004(3)
C9 0.019(4) 0.014(4) 0.009(4) -0.005(3) -0.003(3) -0.003(3)
O6 0.028(3) 0.017(3) 0.015(3) -0.003(2) -0.001(2) 0.006(3)
N3 0.020(4) 0.013(3) 0.009(3) -0.003(3) -0.004(3) -0.002(3)
O5W 0.042(4) 0.029(4) 0.038(4) 0.012(3) 0.014(3) 0.009(3)
O4W 0.045(5) 0.015(3) 0.055(4) 0.000(3) 0.005(4) 0.007(3)
C6 0.017(4) 0.007(4) 0.011(4) 0.004(3) 0.000(3) -0.006(3)
C7 0.014(4) 0.016(4) 0.007(3) -0.007(3) 0.001(3) 0.002(3)
O1 0.030(4) 0.015(3) 0.014(3) 0.006(2) 0.003(2) -0.009(3)
O5 0.031(4) 0.016(3) 0.011(3) 0.000(2) 0.004(2) 0.004(3)
O4 0.045(4) 0.027(4) 0.013(3) 0.008(3) -0.007(3) -0.008(3)
N2 0.024(4) 0.018(4) 0.003(3) -0.001(3) -0.001(2) -0.005(3)
C5 0.009(4) 0.019(4) 0.012(4) 0.004(4) -0.001(3) 0.003(3)
N1 0.021(4) 0.014(3) 0.013(3) -0.006(3) 0.004(3) -0.007(3)
C2 0.010(4) 0.016(4) 0.013(4) 0.002(3) -0.004(3) -0.003(3)
C1 0.014(4) 0.014(4) 0.016(4) -0.001(4) 0.004(3) 0.004(3)
C4 0.012(4) 0.016(4) 0.011(4) -0.003(3) 0.000(3) 0.001(3)
C3 0.028(5) 0.017(4) 0.012(4) -0.005(3) 0.006(3) -0.004(4)
O2 0.026(3) 0.013(3) 0.008(3) -0.002(2) 0.002(2) -0.005(2)
O1W 0.040(4) 0.046(4) 0.027(3) -0.001(3) 0.013(3) 0.022(4)
O3 0.046(4) 0.014(3) 0.016(3) 0.002(3) -0.004(3) -0.010(3)
O2W 0.032(4) 0.056(5) 0.020(3) -0.018(3) -0.010(3) 0.015(3)
O3W 0.067(6) 0.035(4) 0.060(5) 0.007(4) 0.038(4) -0.005(4)
O6W 0.071(7) 0.024(4) 0.091(6) -0.012(4) 0.018(5) 0.010(4)

loop_
_atom_type_symbol
_atom_type_description
_atom_type_scat_dispersion_real
_atom_type_scat_dispersion_imag
_atom_type_scat_source
C C 0.0033 0.0016 'International Tables Vol C Tables 4.2.6.8 and 6.1.1.4'
H H 0.0000 0.0000 'International Tables Vol C Tables 4.2.6.8 and 6.1.1.4'
N N 0.0061 0.0033 'International Tables Vol C Tables 4.2.6.8 and 6.1.1.4'
O O 0.0106 0.0060 'International Tables Vol C Tables 4.2.6.8 and 6.1.1.4'
S S 0.1246 0.1234 'International Tables Vol C Tables 4.2.6.8 and 6.1.1.4'
Tb Tb -0.1723 4.1537 'International Tables Vol C Tables 4.2.6.8 and 6.1.1.4'

loop_
_geom_angle_atom_site_label_1
_geom_angle_atom_site_label_2
_geom_angle_atom_site_label_3
_geom_angle
_geom_angle_site_symmetry_1
_geom_angle_site_symmetry_3
O7 Tb1 O6 76.02(18) . .
O7 Tb1 O12 122.9(2) . 3_666
O6 Tb1 O12 76.19(19) . 3_666
O7 Tb1 O2W 76.8(2) . .
O6 Tb1 O2W 142.29(19) . .
O12 Tb1 O2W 141.3(2) 3_666 .
O7 Tb1 O9 77.53(18) . .
O6 Tb1 O9 121.4(2) . .
O12 Tb1 O9 76.11(19) 3_666 .
O2W Tb1 O9 76.8(2) . .
O7 Tb1 O1 79.91(18) . .
O6 Tb1 O1 76.32(19) . .
O12 Tb1 O1 137.77(18) 3_666 .
O2W Tb1 O1 73.6(2) . .
O9 Tb1 O1 146.10(18) . .
O7 Tb1 O1W 141.2(2) . .
O6 Tb1 O1W 142.73(19) . .
O12 Tb1 O1W 78.1(2) 3_666 .
O2W Tb1 O1W 69.2(2) . .
O9 Tb1 O1W 77.1(2) . .
O1 Tb1 O1W 106.8(2) . .
O7 Tb1 N1 139.83(19) . .
O6 Tb1 N1 77.7(2) . .
O12 Tb1 N1 78.57(19) 3_666 .
O2W Tb1 N1 108.5(2) . .
O9 Tb1 N1 142.59(19) . .
O1 Tb1 N1 64.64(18) . .
O1W Tb1 N1 71.1(2) . .
O3 Tb2 O5W 87.4(2) 2_746 .
O3 Tb2 O10 146.5(2) 2_746 .
O5W Tb2 O10 75.0(2) . .
O3 Tb2 O2 75.96(18) 2_746 2_746
O5W Tb2 O2 143.63(19) . 2_746
O10 Tb2 O2 133.50(18) . 2_746
O3 Tb2 O3W 102.3(3) 2_746 .
O5W Tb2 O3W 142.5(2) . .
O10 Tb2 O3W 77.5(3) . .
O2 Tb2 O3W 73.5(2) 2_746 .
O3 Tb2 O5 79.41(19) 2_746 2_646
O5W Tb2 O5 69.4(2) . 2_646
O10 Tb2 O5 118.7(2) . 2_646
O2 Tb2 O5 75.81(18) 2_746 2_646
O3W Tb2 O5 147.7(2) . 2_646
O3 Tb2 O4W 71.3(2) 2_746 .
O5W Tb2 O4W 77.2(2) . .
O10 Tb2 O4W 77.0(2) . .
O2 Tb2 O4W 125.1(2) 2_746 .
O3W Tb2 O4W 72.2(2) . .
O5 Tb2 O4W 136.1(2) 2_646 .
O3 Tb2 N3 137.3(2) 2_746 2_646
O5W Tb2 N3 101.0(2) . 2_646
O10 Tb2 N3 75.0(2) . 2_646
O2 Tb2 N3 72.80(19) 2_746 2_646
O3W Tb2 N3 95.9(2) . 2_646
O5 Tb2 N3 65.30(18) 2_646 2_646
O4W Tb2 N3 151.4(2) . 2_646
O11 S1 O10 109.6(4) . .
O11 S1 O12 110.0(4) . .
O10 S1 O12 109.0(3) . .
O11 S1 O9 110.5(4) . .
O10 S1 O9 108.6(4) . .
O12 S1 O9 109.1(3) . .
C10 O7 Tb1 148.5(5) . .
S1 O12 Tb1 146.0(4) . 3_666
S1 O9 Tb1 132.6(4) . .
C8 N4 C9 109.6(6) . .
C8 N4 H4 125.2 . .
C9 N4 H4 125.2 . .
S1 O10 Tb2 151.1(4) . .
O8 C10 O7 124.9(8) . .
O8 C10 C9 115.8(7) . .
O7 C10 C9 119.3(7) . .
N3 C8 N4 110.1(7) . .
N3 C8 H8 124.9 . .
N4 C8 H8 124.9 . .
N4 C9 C7 103.8(6) . .
N4 C9 C10 120.3(7) . .
C7 C9 C10 135.7(7) . .
C6 O6 Tb1 132.5(5) . .
C8 N3 C7 106.6(6) . .
C8 N3 Tb2 135.4(5) . 2_656
C7 N3 Tb2 117.8(4) . 2_656
Tb2 O5W H5A 114(9) . .
Tb2 O5W H5B 111(9) . .
H5A O5W H5B 107.7(18) . .
Tb2 O4W H4A 116(9) . .
Tb2 O4W H4B 106(9) . .
H4A O4W H4B 108.0(18) . .
O6 C6 O5 122.9(6) . .
O6 C6 C7 122.2(6) . .
O5 C6 C7 114.8(7) . .
N3 C7 C9 109.9(6) . .
N3 C7 C6 117.0(6) . .
C9 C7 C6 133.1(7) . .
C1 O1 Tb1 125.2(5) . .
C6 O5 Tb2 124.6(4) . 2_656
C3 N2 C4 108.7(6) . .
C3 N2 H2 125.7 . .
C4 N2 H2 125.7 . .
O4 C5 O3 123.5(7) . .
O4 C5 C4 117.4(7) . .
O3 C5 C4 119.1(6) . .
C3 N1 C2 106.1(6) . .
C3 N1 Tb1 135.7(5) . .
C2 N1 Tb1 118.1(4) . .
C4 C2 N1 109.1(6) . .
C4 C2 C1 134.0(7) . .
N1 C2 C1 116.9(7) . .
O2 C1 O1 123.1(7) . .
O2 C1 C2 122.3(7) . .
O1 C1 C2 114.6(7) . .
C2 C4 N2 105.4(7) . .
C2 C4 C5 135.6(7) . .
N2 C4 C5 118.9(6) . .
N1 C3 N2 110.7(7) . .
N1 C3 H3 124.7 . .
N2 C3 H3 124.7 . .
C1 O2 Tb2 134.7(5) . 2_756
Tb1 O1W H1A 121(7) . .
Tb1 O1W H1B 125(7) . .
H1A O1W H1B 107.7(18) . .
C5 O3 Tb2 147.7(5) . 2_756
Tb1 O2W H2A 128(7) . .
Tb1 O2W H2B 123(7) . .
H2A O2W H2B 108.0(18) . .
Tb2 O3W H3A 108(8) . .
Tb2 O3W H3B 133(8) . .
H3A O3W H3B 108.1(18) . .
H6A O6W H6B 107.8(18) . .

loop_
_geom_bond_atom_site_label_1
_geom_bond_atom_site_label_2
_geom_bond_distance
_geom_bond_site_symmetry_2
Tb1 O7 2.320(5) .
Tb1 O6 2.321(5) .
Tb1 O12 2.369(5) 3_666
Tb1 O2W 2.383(6) .
Tb1 O9 2.392(6) .
Tb1 O1 2.446(5) .
Tb1 O1W 2.460(6) .
Tb1 N1 2.505(6) .
Tb2 O3 2.246(6) 2_746
Tb2 O5W 2.358(7) .
Tb2 O10 2.384(6) .
Tb2 O2 2.392(5) 2_746
Tb2 O3W 2.413(7) .
Tb2 O5 2.418(5) 2_646
Tb2 O4W 2.443(6) .
Tb2 N3 2.464(6) 2_646
S1 O11 1.456(6) .
S1 O10 1.465(6) .
S1 O12 1.472(5) .
S1 O9 1.479(6) .
O8 C10 1.242(9) .
O7 C10 1.266(9) .
O12 Tb1 2.369(5) 3_666
N4 C8 1.336(10) .
N4 C9 1.377(9) .
N4 H4 0.8600 .
C10 C9 1.480(11) .
C8 N3 1.321(9) .
C8 H8 0.9300 .
C9 C7 1.385(10) .
O6 C6 1.263(9) .
N3 C7 1.369(9) .
N3 Tb2 2.464(6) 2_656
O5W H5A 0.861(10) .
O5W H5B 0.860(10) .
O4W H4A 0.859(10) .
O4W H4B 0.859(10) .
C6 O5 1.267(9) .
C6 C7 1.480(9) .
O1 C1 1.282(9) .
O5 Tb2 2.418(5) 2_656
O4 C5 1.250(8) .
N2 C3 1.332(10) .
N2 C4 1.372(9) .
N2 H2 0.8600 .
C5 O3 1.271(9) .
C5 C4 1.482(11) .
N1 C3 1.324(9) .
N1 C2 1.381(10) .
C2 C4 1.369(10) .
C2 C1 1.489(10) .
C1 O2 1.235(9) .
C3 H3 0.9300 .
O2 Tb2 2.392(5) 2_756
O1W H1A 0.861(10) .
O1W H1B 0.860(10) .
O3 Tb2 2.246(6) 2_756
O2W H2A 0.859(10) .
O2W H2B 0.859(10) .
O3W H3A 0.859(10) .
O3W H3B 0.858(10) .
O6W H6A 0.861(10) .
O6W H6B 0.859(11) .

loop_
_geom_hbond_atom_site_label_D
_geom_hbond_atom_site_label_H
_geom_hbond_atom_site_label_A
_geom_hbond_distance_DH
_geom_hbond_distance_HA
_geom_hbond_distance_DA
_geom_hbond_angle_DHA
_geom_hbond_site_symmetry_A
N4 H4 O5 0.86 2.09 2.857(7) 148.3 4_576
N2 H2 O1 0.86 2.05 2.893(8) 164.7 4_575
O5W H5A O8 0.861(10) 1.96(4) 2.789(9) 162(10) 3_667
O1W H1A O11 0.861(10) 2.25(8) 2.954(10) 139(10) 3_666
O1W H1B O11 0.860(10) 2.23(6) 3.022(9) 153(12) 1_655
O2W H2A O11 0.859(10) 1.90(3) 2.745(9) 165(11) 1_655
O2W H2B O4 0.859(10) 1.78(3) 2.617(8) 163(10) 4_576
O4W H4A O8 0.859(10) 2.36(9) 2.932(8) 125(9) .
O4W H4B O6W 0.859(10) 2.10(4) 2.930(11) 163(11) 3_667
O5W H5B O6W 0.860(10) 1.85(5) 2.648(10) 153(11) .
O5W H5A O8 0.861(10) 1.96(4) 2.789(9) 162(10) 3_667
O6W H6B O8 0.859(11) 2.00(4) 2.835(11) 163(12) .

loop_
_geom_torsion_atom_site_label_1
_geom_torsion_atom_site_label_2
_geom_torsion_atom_site_label_3
_geom_torsion_atom_site_label_4
_geom_torsion
_geom_torsion_site_symmetry_1
_geom_torsion_site_symmetry_4
O6 Tb1 O7 C10 -46.7(10) . .
O12 Tb1 O7 C10 -109.7(10) 3_666 .
O2W Tb1 O7 C10 106.9(10) . .
O9 Tb1 O7 C10 -173.9(11) . .
O1 Tb1 O7 C10 31.6(10) . .
O1W Tb1 O7 C10 135.9(10) . .
N1 Tb1 O7 C10 3.9(12) . .
O11 S1 O12 Tb1 13.2(7) . 3_666
O10 S1 O12 Tb1 133.4(6) . 3_666
O9 S1 O12 Tb1 -108.2(6) . 3_666
O11 S1 O9 Tb1 0.4(5) . .
O10 S1 O9 Tb1 -119.9(4) . .
O12 S1 O9 Tb1 121.4(4) . .
O7 Tb1 O9 S1 61.3(4) . .
O6 Tb1 O9 S1 -3.5(5) . .
O12 Tb1 O9 S1 -67.5(4) 3_666 .
O2W Tb1 O9 S1 140.5(5) . .
O1 Tb1 O9 S1 110.7(5) . .
O1W Tb1 O9 S1 -148.3(5) . .
N1 Tb1 O9 S1 -116.3(4) . .
O11 S1 O10 Tb2 -148.1(7) . .
O12 S1 O10 Tb2 91.5(8) . .
O9 S1 O10 Tb2 -27.2(9) . .
O3 Tb2 O10 S1 97.0(8) 2_746 .
O5W Tb2 O10 S1 157.7(8) . .
O2 Tb2 O10 S1 -48.8(9) 2_746 .
O3W Tb2 O10 S1 3.5(7) . .
O5 Tb2 O10 S1 -146.5(7) 2_646 .
O4W Tb2 O10 S1 77.7(8) . .
N3 Tb2 O10 S1 -96.3(8) 2_646 .
Tb1 O7 C10 O8 -158.8(7) . .
Tb1 O7 C10 C9 21.6(15) . .
C9 N4 C8 N3 0.9(9) . .
C8 N4 C9 C7 -1.1(8) . .
C8 N4 C9 C10 174.3(7) . .
O8 C10 C9 N4 13.1(11) . .
O7 C10 C9 N4 -167.3(7) . .
O8 C10 C9 C7 -173.2(9) . .
O7 C10 C9 C7 6.4(14) . .
O7 Tb1 O6 C6 69.0(6) . .
O12 Tb1 O6 C6 -161.4(6) 3_666 .
O2W Tb1 O6 C6 24.0(8) . .
O9 Tb1 O6 C6 134.6(6) . .
O1 Tb1 O6 C6 -13.8(6) . .
O1W Tb1 O6 C6 -113.7(6) . .
N1 Tb1 O6 C6 -80.4(6) . .
N4 C8 N3 C7 -0.3(9) . .
N4 C8 N3 Tb2 174.8(5) . 2_656
Tb1 O6 C6 O5 121.3(7) . .
Tb1 O6 C6 C7 -62.6(9) . .
C8 N3 C7 C9 -0.4(9) . .
Tb2 N3 C7 C9 -176.5(5) 2_656 .
C8 N3 C7 C6 179.7(7) . .
Tb2 N3 C7 C6 3.6(8) 2_656 .
N4 C9 C7 N3 0.9(8) . .
C10 C9 C7 N3 -173.4(8) . .
N4 C9 C7 C6 -179.2(8) . .
C10 C9 C7 C6 6.4(16) . .
O6 C6 C7 N3 -174.6(7) . .
O5 C6 C7 N3 1.8(10) . .
O6 C6 C7 C9 5.6(14) . .
O5 C6 C7 C9 -178.0(8) . .
O7 Tb1 O1 C1 -153.4(6) . .
O6 Tb1 O1 C1 -75.4(6) . .
O12 Tb1 O1 C1 -24.7(7) 3_666 .
O2W Tb1 O1 C1 127.6(6) . .
O9 Tb1 O1 C1 157.8(5) . .
O1W Tb1 O1 C1 66.0(6) . .
N1 Tb1 O1 C1 7.2(6) . .
O6 C6 O5 Tb2 169.5(5) . 2_656
C7 C6 O5 Tb2 -7.0(9) . 2_656
O7 Tb1 N1 C3 -150.1(7) . .
O6 Tb1 N1 C3 -100.0(8) . .
O12 Tb1 N1 C3 -21.8(8) 3_666 .
O2W Tb1 N1 C3 118.7(8) . .
O9 Tb1 N1 C3 26.3(9) . .
O1 Tb1 N1 C3 179.5(8) . .
O1W Tb1 N1 C3 59.4(8) . .
O7 Tb1 N1 C2 25.6(7) . .
O6 Tb1 N1 C2 75.7(5) . .
O12 Tb1 N1 C2 153.8(6) 3_666 .
O2W Tb1 N1 C2 -65.7(6) . .
O9 Tb1 N1 C2 -158.1(5) . .
O1 Tb1 N1 C2 -4.9(5) . .
O1W Tb1 N1 C2 -124.9(6) . .
C3 N1 C2 C4 0.1(9) . .
Tb1 N1 C2 C4 -176.8(5) . .
C3 N1 C2 C1 -179.9(7) . .
Tb1 N1 C2 C1 3.3(9) . .
Tb1 O1 C1 O2 172.9(6) . .
Tb1 O1 C1 C2 -8.1(9) . .
C4 C2 C1 O2 1.8(14) . .
N1 C2 C1 O2 -178.3(7) . .
C4 C2 C1 O1 -177.2(8) . .
N1 C2 C1 O1 2.7(10) . .
N1 C2 C4 N2 0.0(8) . .
C1 C2 C4 N2 179.9(8) . .
N1 C2 C4 C5 -176.7(8) . .
C1 C2 C4 C5 3.3(15) . .
C3 N2 C4 C2 -0.1(8) . .
C3 N2 C4 C5 177.3(7) . .
O4 C5 C4 C2 -175.1(8) . .
O3 C5 C4 C2 6.9(13) . .
O4 C5 C4 N2 8.6(11) . .
O3 C5 C4 N2 -169.4(7) . .
C2 N1 C3 N2 -0.2(9) . .
Tb1 N1 C3 N2 175.9(5) . .
C4 N2 C3 N1 0.2(9) . .
O1 C1 O2 Tb2 126.5(7) . 2_756
C2 C1 O2 Tb2 -52.4(11) . 2_756
O4 C5 O3 Tb2 -144.9(8) . 2_756
C4 C5 O3 Tb2 33.0(14) . 2_756
